data_7059522
loop_
_publ_author_name
'Kumar, Manish'
'Kumar, Gyanendra'
'Masram, Dhanraj T.'

_publ_section_title
;
 Copper(ii) complexes containing enoxacin and heterocyclic ligands:
 synthesis, crystal structures and their biological perspectives
;
_journal_issue 20
_journal_name_full 'New Journal of Chemistry'
_journal_page_first 8595
_journal_page_last 8613
_journal_paper_doi 10.1039/D0NJ01192D
_journal_volume 44
_journal_year 2020
_chemical_formula_sum 'C29 H35 Cl Cu F N6 O7.5'
_chemical_formula_weight 705.62
_space_group_IT_number 2
_space_group_name_Hall '-P 1'
_space_group_name_H-M_alt 'P -1'
_atom_sites_solution_hydrogens geom
_atom_sites_solution_primary direct
_atom_sites_solution_secondary difmap
_audit_creation_method SHELXL-97
_audit_update_record
;
2020-03-05 deposited with the CCDC.	2020-04-20 downloaded from the CCDC.
;
_cell_angle_alpha 66.598(9)
_cell_angle_beta 74.169(7)
_cell_angle_gamma 72.852(7)
_cell_formula_units_Z 2
_cell_length_a 10.6331(5)
_cell_length_b 13.0935(11)
_cell_length_c 14.6411(14)
_cell_measurement_temperature 293(2)
_cell_volume 1759.2(3)
_computing_structure_refinement 'SHELXL-97 (Sheldrick, 1997)'
_computing_structure_solution 'SHELXS-97 (Sheldrick, 1990)'
_diffrn_ambient_temperature 293(2)
_diffrn_measured_fraction_theta_full 0.992
_diffrn_measured_fraction_theta_max 0.992
_diffrn_radiation_monochromator graphite
_diffrn_radiation_source 'fine-focus sealed tube'
_diffrn_radiation_type MoK\a
_diffrn_radiation_wavelength 0.71073
_diffrn_reflns_av_R_equivalents 0.0631
_diffrn_reflns_av_sigmaI/netI 0.0716
_diffrn_reflns_limit_h_max 13
_diffrn_reflns_limit_h_min -13
_diffrn_reflns_limit_k_max 16
_diffrn_reflns_limit_k_min -16
_diffrn_reflns_limit_l_max 18
_diffrn_reflns_limit_l_min -18
_diffrn_reflns_number 24343
_diffrn_reflns_theta_full 26.37
_diffrn_reflns_theta_max 26.37
_diffrn_reflns_theta_min 3.32
_exptl_absorpt_coefficient_mu 0.753
_exptl_crystal_density_diffrn 1.332
_exptl_crystal_density_method 'not measured'
_exptl_crystal_F_000 732
_refine_diff_density_max 1.058
_refine_diff_density_min -0.846
_refine_diff_density_rms 0.096
_refine_ls_extinction_method none
_refine_ls_goodness_of_fit_ref 1.058
_refine_ls_hydrogen_treatment mixed
_refine_ls_matrix_type full
_refine_ls_number_parameters 442
_refine_ls_number_reflns 7142
_refine_ls_number_restraints 388
_refine_ls_restrained_S_all 1.051
_refine_ls_R_factor_all 0.1263
_refine_ls_R_factor_gt 0.0977
_refine_ls_shift/su_max 0.338
_refine_ls_shift/su_mean 0.019
_refine_ls_structure_factor_coef Fsqd
_refine_ls_weighting_details 'calc w=1/[\s^2^(Fo^2^)+(0.1120P)^2^+5.7693P] where P=(Fo^2^+2Fc^2^)/3'
_refine_ls_weighting_scheme calc
_refine_ls_wR_factor_gt 0.2464
_refine_ls_wR_factor_ref 0.2662
_reflns_number_gt 5151
_reflns_number_total 7142
_reflns_threshold_expression >2sigma(I)
_cod_data_source_file d0nj01192d2.cif
_cod_data_source_block shelx
_cod_depositor_comments
;Adding full bibliography for 7059522--7059523.cif.

 Adding full bibliography for 7059522--7059523.cif.
;
_cod_original_cell_volume 1759.2(2)
_cod_original_formula_sum 'C29 H35 Cl Cu F N6 O7.50'
_cod_database_code 7059522

loop_
_space_group_symop_id
_space_group_symop_operation_xyz
1 'x, y, z'
2 '-x, -y, -z'

loop_
_atom_site_label
_atom_site_type_symbol
_atom_site_fract_x
_atom_site_fract_y
_atom_site_fract_z
_atom_site_U_iso_or_equiv
_atom_site_adp_type
_atom_site_occupancy
_atom_site_symmetry_multiplicity
_atom_site_calc_flag
_atom_site_refinement_flags
_atom_site_disorder_assembly
_atom_site_disorder_group
Cu01 Cu 0.65895(8) 0.58443(6) 0.42270(6) 0.0433(3) Uani 1 1 d U . .
O2 O 0.5742(4) 0.5074(3) 0.3758(3) 0.0470(10) Uani 1 1 d U . .
O1 O 0.5309(5) 0.7244(4) 0.3829(4) 0.0545(11) Uani 1 1 d U . .
N2 N 0.7684(5) 0.4375(4) 0.4992(4) 0.0418(11) Uani 1 1 d U . .
O3 O 0.3956(6) 0.8586(4) 0.2858(4) 0.0673(14) Uani 1 1 d U . .
C6AA C 0.8345(6) 0.4435(5) 0.5623(4) 0.0383(12) Uani 1 1 d U . .
C14 C 0.4795(6) 0.4927(5) 0.2581(4) 0.0370(12) Uani 1 1 d U . .
N1 N 0.7311(5) 0.6382(5) 0.5049(4) 0.0440(11) Uani 1 1 d U . .
F1 F 0.5851(6) 0.2109(4) 0.2429(5) 0.110(2) Uani 1 1 d U . .
N4 N 0.3669(6) 0.4791(4) 0.1412(4) 0.0516(14) Uani 1 1 d U . .
N6 N 0.2934(6) 0.1842(5) 0.0407(4) 0.0568(14) Uani 1 1 d U . .
N5 N 0.3850(6) 0.3081(4) 0.1217(4) 0.0524(14) Uani 1 1 d U . .
C13 C 0.5042(5) 0.5583(5) 0.3069(4) 0.0364(11) Uani 1 1 d U . .
C5 C 0.8140(6) 0.5576(5) 0.5652(4) 0.0393(12) Uani 1 1 d U . .
C12 C 0.4455(7) 0.6768(5) 0.2731(5) 0.0445(14) Uani 1 1 d U . .
C11 C 0.4572(7) 0.7600(5) 0.3164(5) 0.0462(14) Uani 1 1 d U . .
C19 C 0.4202(6) 0.3679(5) 0.1644(5) 0.0446(13) Uani 1 1 d U . .
C4 C 0.8716(7) 0.5821(7) 0.6260(5) 0.0546(16) Uani 1 1 d U . .
H4 H 0.9281 0.5252 0.6678 0.066 Uiso 1 1 calc R . .
C7 C 0.9197(7) 0.3477(6) 0.6165(5) 0.0516(15) Uani 1 1 d U . .
H7 H 0.9668 0.3531 0.6588 0.062 Uiso 1 1 calc R . .
C17 C 0.5417(7) 0.3774(6) 0.2755(6) 0.0558(17) Uani 1 1 d U . .
H17 H 0.6026 0.3417 0.3196 0.067 Uiso 1 1 calc R . .
C18 C 0.5148(8) 0.3189(6) 0.2302(6) 0.0565(17) Uani 1 1 d U . .
C15 C 0.3965(6) 0.5394(6) 0.1849(5) 0.0474(14) Uani 1 1 d U . .
N3 N 0.3409(8) 0.6534(5) 0.1595(6) 0.079(2) Uani 1 1 d DU . .
C10 C 0.7844(7) 0.3366(6) 0.4897(5) 0.0535(16) Uani 1 1 d U . .
H10 H 0.7390 0.3326 0.4455 0.064 Uiso 1 1 calc R . .
C20 C 0.3691(9) 0.1898(6) 0.1787(6) 0.066(2) Uani 1 1 d U . .
H20A H 0.2804 0.1898 0.2198 0.079 Uiso 1 1 calc R . .
H20B H 0.4341 0.1511 0.2235 0.079 Uiso 1 1 calc R . .
C1 C 0.7026(7) 0.7472(6) 0.5028(5) 0.0550(16) Uani 1 1 d U . .
H1 H 0.6454 0.8033 0.4612 0.066 Uiso 1 1 calc R . .
C3 C 0.8429(8) 0.6942(7) 0.6233(6) 0.0604(18) Uani 1 1 d U . .
H3 H 0.8811 0.7132 0.6627 0.072 Uiso 1 1 calc R . .
C9 C 0.8644(8) 0.2389(6) 0.5418(6) 0.0614(18) Uani 1 1 d U . .
H9 H 0.8722 0.1701 0.5341 0.074 Uiso 1 1 calc R . .
C21 C 0.3887(8) 0.1274(6) 0.1071(6) 0.0599(18) Uani 1 1 d U . .
H21A H 0.4786 0.1247 0.0679 0.072 Uiso 1 1 calc R . .
H21B H 0.3777 0.0499 0.1452 0.072 Uiso 1 1 calc R . .
C8 C 0.9325(7) 0.2454(6) 0.6057(6) 0.0592(17) Uani 1 1 d U . .
H8 H 0.9875 0.1804 0.6419 0.071 Uiso 1 1 calc R . .
C2 C 0.7592(8) 0.7748(7) 0.5629(6) 0.0628(18) Uani 1 1 d U . .
H2 H 0.7391 0.8494 0.5615 0.075 Uiso 1 1 calc R . .
C23 C 0.2950(9) 0.3678(7) 0.0486(6) 0.070(2) Uani 1 1 d U . .
H23A H 0.3144 0.4422 0.0075 0.084 Uiso 1 1 calc R . .
H23B H 0.2032 0.3784 0.0840 0.084 Uiso 1 1 calc R . .
C22 C 0.3114(11) 0.3007(6) -0.0179(6) 0.078(3) Uani 1 1 d U . .
H22A H 0.2465 0.3386 -0.0628 0.093 Uiso 1 1 calc R . .
H22B H 0.3999 0.2984 -0.0593 0.093 Uiso 1 1 calc R . .
C16 C 0.3645(8) 0.7174(6) 0.2028(6) 0.067(2) Uani 1 1 d U . .
H16 H 0.3231 0.7942 0.1837 0.080 Uiso 1 1 calc R . .
Cl Cl 0.83601(18) 0.62524(17) 0.25926(13) 0.0617(5) Uani 1 1 d U . .
C112 C 0.2808(11) 0.7207(10) 0.0422(9) 0.104(3) Uani 1 1 d DU . .
H11A H 0.2835 0.8007 0.0092 0.125 Uiso 1 1 calc R . .
H11B H 0.3160 0.6791 -0.0046 0.125 Uiso 1 1 calc R . .
C300 C 0.1708(10) 0.7003(9) 0.1001(8) 0.103(3) Uani 1 1 d DU . .
H30A H 0.1014 0.7274 0.0606 0.154 Uiso 1 1 calc R . .
H30B H 0.1481 0.7384 0.1484 0.154 Uiso 1 1 calc R . .
H30C H 0.1800 0.6198 0.1352 0.154 Uiso 1 1 calc R . .
O0AA O 0.8614(9) -0.1291(7) 0.2344(8) 0.128(3) Uani 1 1 d U . .
H0AC H 0.8441 -0.1880 0.2788 0.192 Uiso 1 1 calc R . .
C3AA C 0.7454(13) -0.0432(9) 0.2266(9) 0.113(4) Uani 1 1 d U . .
H3AA H 0.7043 -0.0393 0.1742 0.169 Uiso 1 1 calc R . .
H3AB H 0.7681 0.0285 0.2105 0.169 Uiso 1 1 calc R . .
H3AC H 0.6842 -0.0598 0.2898 0.169 Uiso 1 1 calc R . .
O4 O 0.6459(19) 0.0855(10) 0.4865(9) 0.198(6) Uani 1 1 d U . .
H4A H 0.6066 0.1518 0.4783 0.297 Uiso 1 1 calc R . .
C2AA C 0.6446(19) 0.0271(8) 0.5862(8) 0.160(7) Uani 1 1 d U . .
H2A1 H 0.6609 0.0734 0.6170 0.240 Uiso 1 1 calc R . .
H2A2 H 0.7131 -0.0412 0.5950 0.240 Uiso 1 1 calc R . .
H2A3 H 0.5590 0.0076 0.6176 0.240 Uiso 1 1 calc R . .
C4AA C 0.9007(18) 0.3922(17) 0.1443(13) 0.176(7) Uani 1 1 d U . .
H4A1 H 0.8073 0.4123 0.1409 0.264 Uiso 1 1 calc R . .
H4A2 H 0.9395 0.3202 0.1347 0.264 Uiso 1 1 calc R . .
H4A3 H 0.9447 0.4495 0.0923 0.264 Uiso 1 1 calc R . .
O6AA O 0.9150(19) 0.3847(11) 0.2311(11) 0.213(7) Uani 1 1 d U . .
H6AA H 0.8496 0.4244 0.2548 0.320 Uiso 1 1 calc R . .
O7AA O 0.994(3) 0.087(4) 0.3182(19) 0.392(14) Uani 1 1 d U . .
H7AD H 1.0499 0.0783 0.2695 0.588 Uiso 1 1 calc R . .
C5AA C 1.054(4) 0.067(3) 0.394(2) 0.302(15) Uani 1 1 d U . .
H5AA H 1.1490 0.0437 0.3747 0.453 Uiso 1 1 calc R . .
H5AB H 1.0219 0.0078 0.4527 0.453 Uiso 1 1 calc R . .
H5AC H 1.0353 0.1352 0.4098 0.453 Uiso 1 1 calc R . .
O1AA O 0.2592(7) 0.0192(5) 0.0300(5) 0.0823(17) Uani 1 1 d U . .
C0AA C 0.3032(11) 0.1218(7) -0.0245(7) 0.083(2) Uani 1 1 d U . .
H0AA H 0.2496 0.1686 -0.0765 0.100 Uiso 1 1 calc R . .
H0AB H 0.3954 0.1055 -0.0575 0.100 Uiso 1 1 calc R . .
C7AA C 0.1208(13) 0.0369(12) 0.0638(13) 0.142(5) Uani 1 1 d U . .
H7AA H 0.0759 0.0802 0.0071 0.213 Uiso 1 1 calc R . .
H7AB H 0.0966 0.0778 0.1100 0.213 Uiso 1 1 calc R . .
H7AC H 0.0948 -0.0353 0.0976 0.213 Uiso 1 1 calc R . .

loop_
_atom_site_aniso_label
_atom_site_aniso_U_11
_atom_site_aniso_U_22
_atom_site_aniso_U_33
_atom_site_aniso_U_23
_atom_site_aniso_U_13
_atom_site_aniso_U_12
Cu01 0.0492(5) 0.0403(4) 0.0506(5) -0.0176(3) -0.0240(3) -0.0075(3)
O2 0.057(3) 0.035(2) 0.059(3) -0.0142(19) -0.031(2) -0.0088(19)
O1 0.062(3) 0.046(2) 0.068(3) -0.025(2) -0.035(2) 0.000(2)
N2 0.047(3) 0.041(2) 0.043(3) -0.010(2) -0.017(2) -0.014(2)
O3 0.093(4) 0.040(3) 0.081(4) -0.023(2) -0.050(3) 0.003(2)
C6AA 0.041(3) 0.043(3) 0.034(3) -0.009(2) -0.009(2) -0.015(2)
C14 0.041(3) 0.036(3) 0.039(3) -0.011(2) -0.016(2) -0.008(2)
N1 0.046(3) 0.049(3) 0.043(3) -0.019(2) -0.011(2) -0.011(2)
F1 0.136(5) 0.053(3) 0.187(6) -0.059(3) -0.120(5) 0.024(3)
N4 0.071(4) 0.039(3) 0.056(3) -0.016(2) -0.041(3) -0.001(2)
N6 0.079(4) 0.050(3) 0.058(3) -0.024(3) -0.031(3) -0.012(3)
N5 0.072(4) 0.038(3) 0.061(3) -0.016(2) -0.039(3) -0.009(3)
C13 0.034(3) 0.044(3) 0.037(3) -0.017(2) -0.006(2) -0.012(2)
C5 0.037(3) 0.047(3) 0.035(3) -0.014(2) -0.008(2) -0.010(2)
C12 0.059(4) 0.037(3) 0.043(3) -0.014(3) -0.022(3) -0.007(3)
C11 0.059(4) 0.040(3) 0.045(3) -0.017(3) -0.017(3) -0.007(3)
C19 0.050(3) 0.049(3) 0.044(3) -0.018(3) -0.017(3) -0.012(3)
C4 0.054(4) 0.070(4) 0.054(4) -0.028(3) -0.016(3) -0.018(3)
C7 0.052(4) 0.056(4) 0.050(4) -0.012(3) -0.024(3) -0.012(3)
C17 0.066(4) 0.044(3) 0.072(4) -0.019(3) -0.044(4) -0.004(3)
C18 0.070(4) 0.037(3) 0.073(5) -0.017(3) -0.042(4) -0.001(3)
C15 0.053(4) 0.049(3) 0.052(4) -0.022(3) -0.024(3) -0.007(3)
N3 0.120(6) 0.041(3) 0.099(5) -0.033(3) -0.071(4) 0.011(3)
C10 0.060(4) 0.051(3) 0.065(4) -0.029(3) -0.025(3) -0.008(3)
C20 0.103(6) 0.048(4) 0.058(4) -0.007(3) -0.038(4) -0.027(4)
C1 0.066(4) 0.048(3) 0.063(4) -0.028(3) -0.023(3) -0.007(3)
C3 0.066(4) 0.073(4) 0.063(4) -0.037(4) -0.021(3) -0.015(4)
C9 0.067(5) 0.045(4) 0.078(5) -0.025(3) -0.026(4) -0.003(3)
C21 0.083(5) 0.044(4) 0.064(4) -0.015(3) -0.035(4) -0.015(3)
C8 0.061(4) 0.045(3) 0.069(5) -0.014(3) -0.029(3) 0.000(3)
C2 0.075(5) 0.060(4) 0.071(5) -0.037(4) -0.018(4) -0.015(4)
C23 0.099(6) 0.053(4) 0.078(5) -0.027(4) -0.055(4) -0.003(4)
C22 0.135(7) 0.051(4) 0.067(5) -0.014(3) -0.064(5) -0.015(4)
C16 0.091(5) 0.034(3) 0.087(5) -0.021(3) -0.053(4) 0.002(3)
Cl 0.0624(11) 0.0740(12) 0.0514(10) -0.0172(9) -0.0176(8) -0.0176(9)
C112 0.108(8) 0.083(7) 0.122(8) -0.033(6) -0.023(6) -0.021(6)
C300 0.112(7) 0.078(7) 0.100(8) -0.037(6) 0.010(5) -0.011(6)
O0AA 0.137(7) 0.077(5) 0.180(9) -0.012(5) -0.097(6) -0.018(4)
C3AA 0.160(10) 0.082(7) 0.103(8) -0.032(6) -0.059(8) -0.002(6)
O4 0.295(17) 0.135(9) 0.140(8) -0.039(7) -0.051(10) -0.009(11)
C2AA 0.36(2) 0.036(5) 0.084(6) -0.036(4) -0.057(10) 0.002(8)
C4AA 0.167(14) 0.224(19) 0.150(13) -0.096(14) -0.073(12) 0.025(13)
O6AA 0.333(18) 0.147(10) 0.205(12) -0.098(9) -0.176(13) 0.056(10)
O7AA 0.54(4) 0.44(3) 0.27(3) -0.08(3) -0.16(3) -0.20(3)
C5AA 0.44(4) 0.34(3) 0.22(3) -0.15(3) -0.07(2) -0.12(3)
O1AA 0.115(4) 0.057(3) 0.101(4) -0.036(3) -0.047(4) -0.017(3)
C0AA 0.133(7) 0.066(5) 0.077(5) -0.037(4) -0.047(5) -0.017(5)
C7AA 0.116(7) 0.136(11) 0.226(16) -0.095(11) -0.046(9) -0.039(8)

loop_
_atom_type_symbol
_atom_type_description
_atom_type_scat_dispersion_real
_atom_type_scat_dispersion_imag
_atom_type_scat_source
C C 0.0033 0.0016 'International Tables Vol C Tables 4.2.6.8 and 6.1.1.4'
H H 0.0000 0.0000 'International Tables Vol C Tables 4.2.6.8 and 6.1.1.4'
Cl Cl 0.1484 0.1585 'International Tables Vol C Tables 4.2.6.8 and 6.1.1.4'
Cu Cu 0.3201 1.2651 'International Tables Vol C Tables 4.2.6.8 and 6.1.1.4'
F F 0.0171 0.0103 'International Tables Vol C Tables 4.2.6.8 and 6.1.1.4'
N N 0.0061 0.0033 'International Tables Vol C Tables 4.2.6.8 and 6.1.1.4'
O O 0.0106 0.0060 'International Tables Vol C Tables 4.2.6.8 and 6.1.1.4'

loop_
_geom_angle_atom_site_label_1
_geom_angle_atom_site_label_2
_geom_angle_atom_site_label_3
_geom_angle
_geom_angle_site_symmetry_1
_geom_angle_site_symmetry_3
_geom_angle_publ_flag
O2 Cu01 N2 91.94(18) . . ?
O2 Cu01 N1 165.9(2) . . ?
O2 Cu01 Cl 92.83(15) . . ?
O1 Cu01 O2 92.66(18) . . ?
O1 Cu01 N2 165.5(2) . . ?
O1 Cu01 N1 92.7(2) . . ?
O1 Cu01 Cl 97.72(16) . . ?
N2 Cu01 N1 79.9(2) . . ?
N2 Cu01 Cl 95.80(16) . . ?
N1 Cu01 Cl 99.37(15) . . ?
C13 O2 Cu01 123.5(4) . . ?
C11 O1 Cu01 129.4(4) . . ?
C6AA N2 Cu01 115.8(4) . . ?
C6AA N2 C10 118.5(5) . . ?
C10 N2 Cu01 125.6(4) . . ?
N2 C6AA C5 114.4(5) . . ?
N2 C6AA C7 121.4(6) . . ?
C7 C6AA C5 124.2(5) . . ?
C17 C14 C13 122.7(5) . . ?
C15 C14 C13 122.9(5) . . ?
C15 C14 C17 114.3(5) . . ?
C5 N1 Cu01 115.3(4) . . ?
C5 N1 C1 119.7(5) . . ?
C1 N1 Cu01 125.0(4) . . ?
C19 N4 C15 120.0(5) . . ?
C21 N6 C22 109.7(6) . . ?
C21 N6 C0AA 111.3(6) . . ?
C0AA N6 C22 111.5(6) . . ?
C19 N5 C20 121.1(5) . . ?
C19 N5 C23 119.2(5) . . ?
C23 N5 C20 111.7(6) . . ?
O2 C13 C14 118.2(5) . . ?
O2 C13 C12 125.8(5) . . ?
C12 C13 C14 116.0(5) . . ?
N1 C5 C6AA 114.5(5) . . ?
N1 C5 C4 121.8(6) . . ?
C4 C5 C6AA 123.7(6) . . ?
C13 C12 C11 124.2(5) . . ?
C16 C12 C13 118.6(6) . . ?
C16 C12 C11 116.9(6) . . ?
O1 C11 C12 118.4(5) . . ?
O3 C11 O1 123.1(6) . . ?
O3 C11 C12 118.5(6) . . ?
N4 C19 N5 118.8(5) . . ?
N4 C19 C18 118.1(6) . . ?
N5 C19 C18 123.1(6) . . ?
C5 C4 H4 120.8 . . ?
C5 C4 C3 118.4(7) . . ?
C3 C4 H4 120.8 . . ?
C6AA C7 H7 120.7 . . ?
C8 C7 C6AA 118.6(6) . . ?
C8 C7 H7 120.7 . . ?
C14 C17 H17 119.5 . . ?
C18 C17 C14 121.1(6) . . ?
C18 C17 H17 119.5 . . ?
F1 C18 C19 119.2(6) . . ?
C17 C18 F1 118.8(6) . . ?
C17 C18 C19 121.9(6) . . ?
N4 C15 C14 124.1(6) . . ?
N4 C15 N3 118.9(6) . . ?
N3 C15 C14 117.0(6) . . ?
C15 N3 C112 116.4(6) . . ?
C16 N3 C15 121.4(6) . . ?
C16 N3 C112 119.5(6) . . ?
N2 C10 H10 118.4 . . ?
N2 C10 C9 123.1(6) . . ?
C9 C10 H10 118.4 . . ?
N5 C20 H20A 109.6 . . ?
N5 C20 H20B 109.6 . . ?
N5 C20 C21 110.3(6) . . ?
H20A C20 H20B 108.1 . . ?
C21 C20 H20A 109.6 . . ?
C21 C20 H20B 109.6 . . ?
N1 C1 H1 120.0 . . ?
N1 C1 C2 120.0(7) . . ?
C2 C1 H1 120.0 . . ?
C4 C3 H3 120.2 . . ?
C2 C3 C4 119.5(6) . . ?
C2 C3 H3 120.2 . . ?
C10 C9 H9 120.9 . . ?
C10 C9 C8 118.3(7) . . ?
C8 C9 H9 120.9 . . ?
N6 C21 C20 109.8(6) . . ?
N6 C21 H21A 109.7 . . ?
N6 C21 H21B 109.7 . . ?
C20 C21 H21A 109.7 . . ?
C20 C21 H21B 109.7 . . ?
H21A C21 H21B 108.2 . . ?
C7 C8 C9 120.2(7) . . ?
C7 C8 H8 119.9 . . ?
C9 C8 H8 119.9 . . ?
C1 C2 H2 119.7 . . ?
C3 C2 C1 120.6(7) . . ?
C3 C2 H2 119.7 . . ?
N5 C23 H23A 109.6 . . ?
N5 C23 H23B 109.6 . . ?
N5 C23 C22 110.1(6) . . ?
H23A C23 H23B 108.2 . . ?
C22 C23 H23A 109.6 . . ?
C22 C23 H23B 109.6 . . ?
N6 C22 C23 112.0(7) . . ?
N6 C22 H22A 109.2 . . ?
N6 C22 H22B 109.2 . . ?
C23 C22 H22A 109.2 . . ?
C23 C22 H22B 109.2 . . ?
H22A C22 H22B 107.9 . . ?
C12 C16 H16 118.0 . . ?
N3 C16 C12 124.0(6) . . ?
N3 C16 H16 118.0 . . ?
N3 C112 H11A 115.0 . . ?
N3 C112 H11B 114.9 . . ?
H11A C112 H11B 112.0 . . ?
C300 C112 N3 81.9(8) . . ?
C300 C112 H11A 115.0 . . ?
C300 C112 H11B 115.0 . . ?
C112 C300 H30A 109.5 . . ?
C112 C300 H30B 109.5 . . ?
C112 C300 H30C 109.5 . . ?
H30A C300 H30B 109.5 . . ?
H30A C300 H30C 109.5 . . ?
H30B C300 H30C 109.5 . . ?
C3AA O0AA H0AC 109.5 . . ?
O0AA C3AA H3AA 109.5 . . ?
O0AA C3AA H3AB 109.5 . . ?
O0AA C3AA H3AC 109.5 . . ?
H3AA C3AA H3AB 109.5 . . ?
H3AA C3AA H3AC 109.5 . . ?
H3AB C3AA H3AC 109.5 . . ?
C2AA O4 H4A 109.5 . . ?
O4 C2AA H2A1 109.4 . . ?
O4 C2AA H2A2 109.4 . . ?
O4 C2AA H2A3 109.6 . . ?
H2A1 C2AA H2A2 109.5 . . ?
H2A1 C2AA H2A3 109.5 . . ?
H2A2 C2AA H2A3 109.5 . . ?
H4A1 C4AA H4A2 109.5 . . ?
H4A1 C4AA H4A3 109.5 . . ?
H4A2 C4AA H4A3 109.5 . . ?
O6AA C4AA H4A1 109.5 . . ?
O6AA C4AA H4A2 109.5 . . ?
O6AA C4AA H4A3 109.4 . . ?
C4AA O6AA H6AA 109.5 . . ?
C5AA O7AA H7AD 109.2 . . ?
O7AA C5AA H5AA 109.9 . . ?
O7AA C5AA H5AB 109.6 . . ?
O7AA C5AA H5AC 109.1 . . ?
H5AA C5AA H5AB 109.4 . . ?
H5AA C5AA H5AC 109.4 . . ?
H5AB C5AA H5AC 109.4 . . ?
C7AA O1AA C0AA 112.4(9) . . ?
N6 C0AA H0AA 109.3 . . ?
N6 C0AA H0AB 109.3 . . ?
O1AA C0AA N6 111.7(7) . . ?
O1AA C0AA H0AA 109.3 . . ?
O1AA C0AA H0AB 109.3 . . ?
H0AA C0AA H0AB 107.9 . . ?
O1AA C7AA H7AA 109.5 . . ?
O1AA C7AA H7AB 109.5 . . ?
O1AA C7AA H7AC 109.5 . . ?
H7AA C7AA H7AB 109.5 . . ?
H7AA C7AA H7AC 109.5 . . ?
H7AB C7AA H7AC 109.5 . . ?

loop_
_geom_bond_atom_site_label_1
_geom_bond_atom_site_label_2
_geom_bond_distance
_geom_bond_site_symmetry_2
_geom_bond_publ_flag
Cu01 O2 1.930(4) . ?
Cu01 O1 1.915(4) . ?
Cu01 N2 1.997(5) . ?
Cu01 N1 2.008(5) . ?
Cu01 Cl 2.584(2) . ?
O2 C13 1.265(7) . ?
O1 C11 1.273(7) . ?
N2 C6AA 1.341(7) . ?
N2 C10 1.341(8) . ?
O3 C11 1.224(8) . ?
C6AA C5 1.460(8) . ?
C6AA C7 1.399(8) . ?
C14 C13 1.427(8) . ?
C14 C17 1.408(9) . ?
C14 C15 1.408(8) . ?
N1 C5 1.343(8) . ?
N1 C1 1.357(8) . ?
F1 C18 1.356(8) . ?
N4 C19 1.334(8) . ?
N4 C15 1.338(8) . ?
N6 C21 1.430(9) . ?
N6 C22 1.463(10) . ?
N6 C0AA 1.451(9) . ?
N5 C19 1.354(8) . ?
N5 C20 1.475(9) . ?
N5 C23 1.458(9) . ?
C13 C12 1.425(8) . ?
C5 C4 1.383(8) . ?
C12 C11 1.509(8) . ?
C12 C16 1.365(9) . ?
C19 C18 1.417(9) . ?
C4 H4 0.9300 . ?
C4 C3 1.394(10) . ?
C7 H7 0.9300 . ?
C7 C8 1.373(10) . ?
C17 H17 0.9300 . ?
C17 C18 1.320(9) . ?
C15 N3 1.368(9) . ?
N3 C16 1.342(9) . ?
N3 C112 1.789(13) . ?
C10 H10 0.9300 . ?
C10 C9 1.371(10) . ?
C20 H20A 0.9700 . ?
C20 H20B 0.9700 . ?
C20 C21 1.507(10) . ?
C1 H1 0.9300 . ?
C1 C2 1.392(9) . ?
C3 H3 0.9300 . ?
C3 C2 1.349(11) . ?
C9 H9 0.9300 . ?
C9 C8 1.370(10) . ?
C21 H21A 0.9700 . ?
C21 H21B 0.9700 . ?
C8 H8 0.9300 . ?
C2 H2 0.9300 . ?
C23 H23A 0.9700 . ?
C23 H23B 0.9700 . ?
C23 C22 1.499(10) . ?
C22 H22A 0.9700 . ?
C22 H22B 0.9700 . ?
C16 H16 0.9300 . ?
C112 H11A 0.9700 . ?
C112 H11B 0.9700 . ?
C112 C300 1.273(11) . ?
C300 H30A 0.9600 . ?
C300 H30B 0.9600 . ?
C300 H30C 0.9600 . ?
O0AA H0AC 0.8200 . ?
O0AA C3AA 1.399(13) . ?
C3AA H3AA 0.9600 . ?
C3AA H3AB 0.9600 . ?
C3AA H3AC 0.9600 . ?
O4 H4A 0.8201 . ?
O4 C2AA 1.352(14) . ?
C2AA H2A1 0.9600 . ?
C2AA H2A2 0.9600 . ?
C2AA H2A3 0.9600 . ?
C4AA H4A1 0.9600 . ?
C4AA H4A2 0.9600 . ?
C4AA H4A3 0.9600 . ?
C4AA O6AA 1.283(16) . ?
O6AA H6AA 0.8200 . ?
O7AA H7AD 0.8200 . ?
O7AA C5AA 1.34(3) . ?
C5AA H5AA 0.9606 . ?
C5AA H5AB 0.9605 . ?
C5AA H5AC 0.9605 . ?
O1AA C0AA 1.405(11) . ?
O1AA C7AA 1.400(13) . ?
C0AA H0AA 0.9700 . ?
C0AA H0AB 0.9700 . ?
C7AA H7AA 0.9600 . ?
C7AA H7AB 0.9600 . ?
C7AA H7AC 0.9600 . ?
